data_4001370
loop_
_publ_author_name
'Ehora, Ghislaine'
'Renard, Catherine'
'Daviero-Minaud, Sylvie'
'Mentr\'e, Olivier'

_publ_section_title
;
 New BaCoO3-\dPolytypes by Rational Substitution of O2-for F-
;
_journal_issue 12
_journal_name_full 'Chemistry of Materials'
_journal_page_first 2924
_journal_paper_doi 10.1021/cm070576o
_journal_volume 19
_journal_year 2007
_chemical_formula_moiety Ba5Co5FO13
_chemical_formula_sum 'Ba5 Co5 F O13'
_chemical_formula_weight 1208.35
_chemical_name_common 'barium cobalt oxyfluorure'
_chemical_name_systematic
; 
 ? 
;
_space_group_IT_number 194
_symmetry_cell_setting hexagonal
_symmetry_space_group_name_Hall '-P 6c 2c'
_symmetry_space_group_name_H-M 'P 63/m m c'
_atom_sites_solution_hydrogens geom
_atom_sites_solution_primary direct
_atom_sites_solution_secondary difmap
_audit_creation_method SHELXL-97
_cell_angle_alpha 90.00
_cell_angle_beta 90.00
_cell_angle_gamma 120.00
_cell_formula_units_Z 1
_cell_length_a 5.6878(5)
_cell_length_b 5.6878(5)
_cell_length_c 23.701(5)
_cell_measurement_temperature 293(2)
_cell_volume 664.03(16)
_computing_structure_refinement 'SHELXL-97 (Sheldrick, 1997)'
_computing_structure_solution 'SHELXS-97 (Sheldrick, 1990)'
_diffrn_ambient_temperature 293(2)
_diffrn_measured_fraction_theta_full 0.974
_diffrn_measured_fraction_theta_max 0.974
_diffrn_radiation_monochromator graphite
_diffrn_radiation_source 'fine-focus sealed tube'
_diffrn_radiation_type MoK\a
_diffrn_radiation_wavelength 0.71073
_diffrn_reflns_av_R_equivalents 0.0458
_diffrn_reflns_av_sigmaI/netI 0.0215
_diffrn_reflns_limit_h_max 7
_diffrn_reflns_limit_h_min -7
_diffrn_reflns_limit_k_max 7
_diffrn_reflns_limit_k_min -7
_diffrn_reflns_limit_l_max 30
_diffrn_reflns_limit_l_min -31
_diffrn_reflns_number 4645
_diffrn_reflns_theta_full 28.45
_diffrn_reflns_theta_max 28.45
_diffrn_reflns_theta_min 3.44
_exptl_absorpt_coefficient_mu 10.357
_exptl_absorpt_process_details Sadabs
_exptl_crystal_colour black
_exptl_crystal_density_diffrn 3.022
_exptl_crystal_density_method 'not measured'
_exptl_crystal_F_000 528
_exptl_crystal_size_max 0.4
_exptl_crystal_size_mid 0.3
_exptl_crystal_size_min 0.3
_refine_diff_density_max 2.319
_refine_diff_density_min -1.334
_refine_diff_density_rms 0.237
_refine_ls_extinction_coef 0.0019(2)
_refine_ls_extinction_expression Fc^*^=kFc[1+0.001xFc^2^\l^3^/sin(2\q)]^-1/4^
_refine_ls_extinction_method SHELXL
_refine_ls_goodness_of_fit_ref 1.263
_refine_ls_hydrogen_treatment mixed
_refine_ls_matrix_type full
_refine_ls_number_parameters 38
_refine_ls_number_reflns 368
_refine_ls_number_restraints 1
_refine_ls_restrained_S_all 1.261
_refine_ls_R_factor_all 0.0392
_refine_ls_R_factor_gt 0.0275
_refine_ls_shift/su_max 0.006
_refine_ls_shift/su_mean 0.001
_refine_ls_structure_factor_coef Fsqd
_refine_ls_weighting_details 'calc w=1/[\s^2^(Fo^2^)+(0.0264P)^2^+2.9741P] where P=(Fo^2^+2Fc^2^)/3'
_refine_ls_weighting_scheme calc
_refine_ls_wR_factor_gt 0.0574
_refine_ls_wR_factor_ref 0.0601
_reflns_number_gt 314
_reflns_number_total 368
_reflns_threshold_expression >2sigma(I)
_cod_data_source_file cm070576osi20070301_112755.cif
_cod_data_source_block ba5co5f
_cod_original_cell_volume 664.01(15)
_cod_original_sg_symbol_H-M P63/mmc
_cod_database_code 4001370

loop_
_symmetry_equiv_pos_as_xyz
'x, y, z'
'-y, x-y, z'
'-x+y, -x, z'
'-x, -y, z+1/2'
'y, -x+y, z+1/2'
'x-y, x, z+1/2'
'y, x, -z'
'x-y, -y, -z'
'-x, -x+y, -z'
'-y, -x, -z+1/2'
'-x+y, y, -z+1/2'
'x, x-y, -z+1/2'
'-x, -y, -z'
'y, -x+y, -z'
'x-y, x, -z'
'x, y, -z-1/2'
'-y, x-y, -z-1/2'
'-x+y, -x, -z-1/2'
'-y, -x, z'
'-x+y, y, z'
'x, x-y, z'
'y, x, z-1/2'
'x-y, -y, z-1/2'
'-x, -x+y, z-1/2'

loop_
_atom_site_label
_atom_site_type_symbol
_atom_site_fract_x
_atom_site_fract_y
_atom_site_fract_z
_atom_site_U_iso_or_equiv
_atom_site_adp_type
_atom_site_occupancy
_atom_site_symmetry_multiplicity
_atom_site_calc_flag
_atom_site_refinement_flags
Ba1 Ba 0.0000 0.0000 0.2500 0.0234(3) Uani 1 12 d S
Ba2 Ba 0.3333 0.6667 1.13767(3) 0.0143(2) Uani 1 6 d S
Ba3 Ba 0.6667 0.3333 1.04213(3) 0.0154(2) Uani 1 6 d S
Co1 Co 0.0000 0.0000 1.10519(7) 0.0122(4) Uani 1 6 d S
Co2 Co 0.0000 0.0000 1.0000 0.0086(4) Uani 1 12 d S
Co3 Co 0.6667 0.3333 1.18010(8) 0.0128(4) Uani 1 6 d S
O1 O 0.8384(6) 0.6768(12) 1.1511(2) 0.0213(12) Uani 1 2 d S
O2 O 0.1484(6) -0.1484(6) 1.0507(2) 0.0208(13) Uani 1 2 d S
O3 O 0.842(5) 0.421(3) 0.2500 0.030(6) Uani 0.33 4 d SP
F F 0.3333 0.6667 1.2500 0.120(10) Uani 1 12 d S

loop_
_atom_site_aniso_label
_atom_site_aniso_U_11
_atom_site_aniso_U_22
_atom_site_aniso_U_33
_atom_site_aniso_U_23
_atom_site_aniso_U_13
_atom_site_aniso_U_12
Ba1 0.0279(4) 0.0279(4) 0.0143(6) 0.000 0.000 0.0139(2)
Ba2 0.0128(3) 0.0128(3) 0.0172(4) 0.000 0.000 0.00640(14)
Ba3 0.0149(3) 0.0149(3) 0.0162(4) 0.000 0.000 0.00747(15)
Co1 0.0104(5) 0.0104(5) 0.0156(9) 0.000 0.000 0.0052(2)
Co2 0.0084(6) 0.0084(6) 0.0090(11) 0.000 0.000 0.0042(3)
Co3 0.0112(5) 0.0112(5) 0.0158(8) 0.000 0.000 0.0056(3)
O1 0.019(2) 0.015(3) 0.029(3) 0.005(3) 0.0024(13) 0.0074(14)
O2 0.023(2) 0.023(2) 0.018(3) 0.0003(12) -0.0003(12) 0.013(3)
O3 0.028(15) 0.047(13) 0.008(11) 0.000 0.000 0.014(8)
F 0.144(15) 0.144(15) 0.071(16) 0.000 0.000 0.072(8)

loop_
_atom_type_symbol
_atom_type_description
_atom_type_scat_dispersion_real
_atom_type_scat_dispersion_imag
_atom_type_scat_source
O O 0.0106 0.0060 'International Tables Vol C Tables 4.2.6.8 and 6.1.1.4'
F F 0.0171 0.0103 'International Tables Vol C Tables 4.2.6.8 and 6.1.1.4'
Co Co 0.3494 0.9721 'International Tables Vol C Tables 4.2.6.8 and 6.1.1.4'
Ba Ba -0.3244 2.2819 'International Tables Vol C Tables 4.2.6.8 and 6.1.1.4'

loop_
_geom_angle_atom_site_label_1
_geom_angle_atom_site_label_2
_geom_angle_atom_site_label_3
_geom_angle
_geom_angle_site_symmetry_1
_geom_angle_site_symmetry_3
O1 Ba1 O1 147.37(10) 17_657 1_444
O1 Ba1 O1 58.23(18) 17_657 18_567
O1 Ba1 O1 147.37(10) 1_444 18_567
O1 Ba1 O1 147.37(10) 17_657 3_564
O1 Ba1 O1 58.23(18) 1_444 3_564
O1 Ba1 O1 111.6(2) 18_567 3_564
O1 Ba1 O1 58.23(19) 17_657 16_447
O1 Ba1 O1 111.6(2) 1_444 16_447
O1 Ba1 O1 58.23(19) 18_567 16_447
O1 Ba1 O1 147.37(10) 3_564 16_447
O1 Ba1 O1 111.6(2) 17_657 2_654
O1 Ba1 O1 58.23(19) 1_444 2_654
O1 Ba1 O1 147.37(10) 18_567 2_654
O1 Ba1 O1 58.23(18) 3_564 2_654
O1 Ba1 O1 147.37(10) 16_447 2_654
O1 Ba1 O3 113.3(2) 17_657 2_545
O1 Ba1 O3 57.08(14) 1_444 2_545
O1 Ba1 O3 98.5(3) 18_567 2_545
O1 Ba1 O3 98.5(3) 3_564 2_545
O1 Ba1 O3 57.08(14) 16_447 2_545
O1 Ba1 O3 113.3(2) 2_654 2_545
O1 Ba1 O3 57.08(14) 17_657 3_665
O1 Ba1 O3 98.5(3) 1_444 3_665
O1 Ba1 O3 113.3(2) 18_567 3_665
O1 Ba1 O3 113.3(2) 3_564 3_665
O1 Ba1 O3 98.5(3) 16_447 3_665
O1 Ba1 O3 57.08(14) 2_654 3_665
O3 Ba1 O3 120.0 2_545 3_665
O1 Ba1 O3 98.5(3) 17_657 1_455
O1 Ba1 O3 113.3(2) 1_444 1_455
O1 Ba1 O3 57.08(14) 18_567 1_455
O1 Ba1 O3 57.08(14) 3_564 1_455
O1 Ba1 O3 113.3(2) 16_447 1_455
O1 Ba1 O3 98.5(3) 2_654 1_455
O3 Ba1 O3 120.000(8) 2_545 1_455
O3 Ba1 O3 120.000(9) 3_665 1_455
O1 Ba1 O3 57.08(14) 17_657 2_655
O1 Ba1 O3 113.3(2) 1_444 2_655
O1 Ba1 O3 98.5(3) 18_567 2_655
O1 Ba1 O3 98.5(3) 3_564 2_655
O1 Ba1 O3 113.3(2) 16_447 2_655
O1 Ba1 O3 57.08(14) 2_654 2_655
O3 Ba1 O3 149.4(9) 2_545 2_655
O3 Ba1 O3 29.4(9) 3_665 2_655
O3 Ba1 O3 90.6(10) 1_455 2_655
O1 Ba1 O3 98.5(3) 17_657 1_445
O1 Ba1 O3 57.08(14) 1_444 1_445
O1 Ba1 O3 113.3(2) 18_567 1_445
O1 Ba1 O3 113.3(2) 3_564 1_445
O1 Ba1 O3 57.08(14) 16_447 1_445
O1 Ba1 O3 98.5(3) 2_654 1_445
O3 Ba1 O3 29.4(9) 2_545 1_445
O3 Ba1 O3 90.6(9) 3_665 1_445
O3 Ba1 O3 149.4(10) 1_455 1_445
O3 Ba1 O3 120.000(1) 2_655 1_445
O1 Ba1 O3 113.3(2) 17_657 3_565
O1 Ba1 O3 98.5(3) 1_444 3_565
O1 Ba1 O3 57.08(14) 18_567 3_565
O1 Ba1 O3 57.08(14) 3_564 3_565
O1 Ba1 O3 98.5(3) 16_447 3_565
O1 Ba1 O3 113.3(2) 2_654 3_565
O3 Ba1 O3 90.6(10) 2_545 3_565
O3 Ba1 O3 149.4(10) 3_665 3_565
O3 Ba1 O3 29.4(10) 1_455 3_565
O3 Ba1 O3 120.000(7) 2_655 3_565
O3 Ba1 O3 120.000(9) 1_445 3_565
F Ba2 O2 138.51(11) . 1_565
F Ba2 O2 138.51(12) . 2
O2 Ba2 O2 70.01(18) 1_565 2
F Ba2 O2 138.51(12) . 3_665
O2 Ba2 O2 70.01(18) 1_565 3_665
O2 Ba2 O2 70.01(18) 2 3_665
F Ba2 O1 83.62(10) . 1_455
O2 Ba2 O1 60.49(13) 1_565 1_455
O2 Ba2 O1 95.44(12) 2 1_455
O2 Ba2 O1 130.35(14) 3_665 1_455
F Ba2 O1 83.62(10) . 3_675
O2 Ba2 O1 95.44(12) 1_565 3_675
O2 Ba2 O1 130.35(15) 2 3_675
O2 Ba2 O1 60.49(14) 3_665 3_675
O1 Ba2 O1 118.78(4) 1_455 3_675
F Ba2 O1 83.62(10) . 2_665
O2 Ba2 O1 60.49(13) 1_565 2_665
O2 Ba2 O1 130.35(14) 2 2_665
O2 Ba2 O1 95.44(12) 3_665 2_665
O1 Ba2 O1 57.6(2) 1_455 2_665
O1 Ba2 O1 61.6(2) 3_675 2_665
F Ba2 O1 83.62(10) . 2_655
O2 Ba2 O1 130.35(15) 1_565 2_655
O2 Ba2 O1 60.49(13) 2 2_655
O2 Ba2 O1 95.44(11) 3_665 2_655
O1 Ba2 O1 118.78(4) 1_455 2_655
O1 Ba2 O1 118.78(4) 3_675 2_655
O1 Ba2 O1 167.1(2) 2_665 2_655
F Ba2 O1 83.62(10) . 3_565
O2 Ba2 O1 95.44(12) 1_565 3_565
O2 Ba2 O1 60.49(14) 2 3_565
O2 Ba2 O1 130.35(15) 3_665 3_565
O1 Ba2 O1 61.6(2) 1_455 3_565
O1 Ba2 O1 167.1(2) 3_675 3_565
O1 Ba2 O1 118.78(4) 2_665 3_565
O1 Ba2 O1 57.6(2) 2_655 3_565
F Ba2 O1 83.62(10) . .
O2 Ba2 O1 130.35(15) 1_565 .
O2 Ba2 O1 95.44(11) 2 .
O2 Ba2 O1 60.49(13) 3_665 .
O1 Ba2 O1 167.1(2) 1_455 .
O1 Ba2 O1 57.6(2) 3_675 .
O1 Ba2 O1 118.78(4) 2_665 .
O1 Ba2 O1 61.6(2) 2_655 .
O1 Ba2 O1 118.78(4) 3_565 .
F Ba2 Co1 103.19(3) . 1_565
O2 Ba2 Co1 35.32(11) 1_565 1_565
O2 Ba2 Co1 98.71(6) 2 1_565
O2 Ba2 Co1 98.71(6) 3_665 1_565
O1 Ba2 Co1 34.82(11) 1_455 1_565
O1 Ba2 Co1 92.42(12) 3_675 1_565
O1 Ba2 Co1 34.82(11) 2_665 1_565
O1 Ba2 Co1 148.73(12) 2_655 1_565
O1 Ba2 Co1 92.42(12) 3_565 1_565
O1 Ba2 Co1 148.73(12) . 1_565
F Ba2 Co1 103.19(3) . .
O2 Ba2 Co1 98.71(6) 1_565 .
O2 Ba2 Co1 35.32(12) 2 .
O2 Ba2 Co1 98.71(6) 3_665 .
O1 Ba2 Co1 92.42(13) 1_455 .
O1 Ba2 Co1 148.73(12) 3_675 .
O1 Ba2 Co1 148.73(12) 2_665 .
O1 Ba2 Co1 34.82(12) 2_655 .
O1 Ba2 Co1 34.82(11) 3_565 .
O1 Ba2 Co1 92.42(12) . .
Co1 Ba2 Co1 114.95(2) 1_565 .
O2 Ba3 O2 52.6(2) 2_655 3_655
O2 Ba3 O2 67.0(2) 2_655 1_665
O2 Ba3 O2 119.49(3) 3_655 1_665
O2 Ba3 O2 119.49(3) 2_655 .
O2 Ba3 O2 67.0(2) 3_655 .
O2 Ba3 O2 169.1(2) 1_665 .
O2 Ba3 O2 119.49(3) 2_655 3_665
O2 Ba3 O2 169.1(2) 3_655 3_665
O2 Ba3 O2 52.6(2) 1_665 3_665
O2 Ba3 O2 119.49(2) . 3_665
O2 Ba3 O2 169.1(2) 2_655 2
O2 Ba3 O2 119.49(3) 3_655 2
O2 Ba3 O2 119.49(2) 1_665 2
O2 Ba3 O2 52.6(2) . 2
O2 Ba3 O2 67.0(2) 3_665 2
O2 Ba3 O2 59.03(18) 2_655 13_657
O2 Ba3 O2 59.03(18) 3_655 13_657
O2 Ba3 O2 95.46(10) 1_665 13_657
O2 Ba3 O2 95.46(10) . 13_657
O2 Ba3 O2 125.78(5) 3_665 13_657
O2 Ba3 O2 125.78(5) 2 13_657
O2 Ba3 O2 125.78(5) 2_655 15_557
O2 Ba3 O2 95.46(11) 3_655 15_557
O2 Ba3 O2 125.78(5) 1_665 15_557
O2 Ba3 O2 59.03(18) . 15_557
O2 Ba3 O2 95.46(11) 3_665 15_557
O2 Ba3 O2 59.03(18) 2 15_557
O2 Ba3 O2 67.03(17) 13_657 15_557
O2 Ba3 O2 95.46(11) 2_655 14_667
O2 Ba3 O2 125.78(5) 3_655 14_667
O2 Ba3 O2 59.03(18) 1_665 14_667
O2 Ba3 O2 125.78(5) . 14_667
O2 Ba3 O2 59.03(18) 3_665 14_667
O2 Ba3 O2 95.46(11) 2 14_667
O2 Ba3 O2 67.03(17) 13_657 14_667
O2 Ba3 O2 67.03(17) 15_557 14_667
O2 Ba3 O1 56.67(13) 2_655 3_665
O2 Ba3 O1 56.67(13) 3_655 3_665
O2 Ba3 O1 88.55(10) 1_665 3_665
O2 Ba3 O1 88.55(10) . 3_665
O2 Ba3 O1 113.29(14) 3_665 3_665
O2 Ba3 O1 113.29(14) 2 3_665
O2 Ba3 O1 107.16(14) 13_657 3_665
O2 Ba3 O1 145.00(6) 15_557 3_665
O2 Ba3 O1 145.00(6) 14_667 3_665
O2 Ba3 O1 88.55(10) 2_655 .
O2 Ba3 O1 113.29(14) 3_655 .
O2 Ba3 O1 56.67(13) 1_665 .
O2 Ba3 O1 113.29(14) . .
O2 Ba3 O1 56.67(13) 3_665 .
O2 Ba3 O1 88.55(10) 2 .
O2 Ba3 O1 145.00(6) 13_657 .
O2 Ba3 O1 145.00(6) 15_557 .
O2 Ba3 O1 107.16(15) 14_667 .
O1 Ba3 O1 56.66(17) 3_665 .
O2 Ba3 O1 113.29(14) 2_655 2_655
O2 Ba3 O1 88.55(10) 3_655 2_655
O2 Ba3 O1 113.29(14) 1_665 2_655
O2 Ba3 O1 56.67(13) . 2_655
O2 Ba3 O1 88.55(10) 3_665 2_655
O2 Ba3 O1 56.67(13) 2 2_655
O2 Ba3 O1 145.00(6) 13_657 2_655
O2 Ba3 O1 107.16(15) 15_557 2_655
O2 Ba3 O1 145.00(6) 14_667 2_655
O1 Ba3 O1 56.66(17) 3_665 2_655
O1 Ba3 O1 56.66(18) . 2_655
O1 Co1 O1 91.3(2) 2_655 1_445
O1 Co1 O1 91.3(2) 2_655 3_565
O1 Co1 O1 91.3(2) 1_445 3_565
O1 Co1 O2 172.9(2) 2_655 3
O1 Co1 O2 93.65(17) 1_445 3
O1 Co1 O2 93.65(16) 3_565 3
O1 Co1 O2 93.65(16) 2_655 .
O1 Co1 O2 93.65(16) 1_445 .
O1 Co1 O2 172.9(2) 3_565 .
O2 Co1 O2 81.0(2) 3 .
O1 Co1 O2 93.65(17) 2_655 2
O1 Co1 O2 172.9(2) 1_445 2
O1 Co1 O2 93.65(16) 3_565 2
O2 Co1 O2 81.0(2) 3 2
O2 Co1 O2 81.0(2) . 2
O1 Co1 Co2 124.34(17) 2_655 .
O1 Co1 Co2 124.34(17) 1_445 .
O1 Co1 Co2 124.34(17) 3_565 .
O2 Co1 Co2 48.57(16) 3 .
O2 Co1 Co2 48.57(15) . .
O2 Co1 Co2 48.57(16) 2 .
O1 Co1 Ba2 57.95(2) 2_655 1_545
O1 Co1 Ba2 57.95(2) 1_445 1_545
O1 Co1 Ba2 132.46(18) 3_565 1_545
O2 Co1 Ba2 121.07(4) 3 1_545
O2 Co1 Ba2 54.62(15) . 1_545
O2 Co1 Ba2 121.07(4) 2 1_545
Co2 Co1 Ba2 103.19(3) . 1_545
O1 Co1 Ba2 57.95(2) 2_655 .
O1 Co1 Ba2 132.46(18) 1_445 .
O1 Co1 Ba2 57.95(2) 3_565 .
O2 Co1 Ba2 121.07(4) 3 .
O2 Co1 Ba2 121.07(4) . .
O2 Co1 Ba2 54.62(15) 2 .
Co2 Co1 Ba2 103.19(3) . .
Ba2 Co1 Ba2 114.95(2) 1_545 .
O1 Co1 Ba2 132.46(18) 2_655 1_445
O1 Co1 Ba2 57.95(2) 1_445 1_445
O1 Co1 Ba2 57.95(2) 3_565 1_445
O2 Co1 Ba2 54.62(15) 3 1_445
O2 Co1 Ba2 121.07(4) . 1_445
O2 Co1 Ba2 121.07(4) 2 1_445
Co2 Co1 Ba2 103.19(3) . 1_445
Ba2 Co1 Ba2 114.95(2) 1_545 1_445
Ba2 Co1 Ba2 114.95(2) . 1_445
O1 Co1 Ba1 55.66(17) 2_655 1_556
O1 Co1 Ba1 55.66(17) 1_445 1_556
O1 Co1 Ba1 55.66(17) 3_565 1_556
O2 Co1 Ba1 131.43(16) 3 1_556
O2 Co1 Ba1 131.43(15) . 1_556
O2 Co1 Ba1 131.43(16) 2 1_556
Co2 Co1 Ba1 180.0 . 1_556
Ba2 Co1 Ba1 76.81(3) 1_545 1_556
Ba2 Co1 Ba1 76.81(3) . 1_556
Ba2 Co1 Ba1 76.81(3) 1_445 1_556
O1 Co1 Ba3 127.549(19) 2_655 1_455
O1 Co1 Ba3 127.549(19) 1_445 1_455
O1 Co1 Ba3 58.81(16) 3_565 1_455
O2 Co1 Ba3 52.026(16) 3 1_455
O2 Co1 Ba3 114.10(16) . 1_455
O2 Co1 Ba3 52.026(16) 2 1_455
Co2 Co1 Ba3 65.53(3) . 1_455
Ba2 Co1 Ba3 168.72(5) 1_545 1_455
Ba2 Co1 Ba3 69.603(9) . 1_455
Ba2 Co1 Ba3 69.603(9) 1_445 1_455
Ba1 Co1 Ba3 114.47(3) 1_556 1_455
O2 Co2 O2 180.000(2) 14_557 2
O2 Co2 O2 96.0(2) 14_557 3
O2 Co2 O2 84.0(2) 2 3
O2 Co2 O2 96.0(2) 14_557 .
O2 Co2 O2 84.0(2) 2 .
O2 Co2 O2 84.0(2) 3 .
O2 Co2 O2 84.0(2) 14_557 13_557
O2 Co2 O2 96.0(2) 2 13_557
O2 Co2 O2 96.0(2) 3 13_557
O2 Co2 O2 180.0(2) . 13_557
O2 Co2 O2 84.0(2) 14_557 15_557
O2 Co2 O2 96.0(2) 2 15_557
O2 Co2 O2 180.000(2) 3 15_557
O2 Co2 O2 96.0(2) . 15_557
O2 Co2 O2 84.0(2) 13_557 15_557
O2 Co2 Co1 129.44(16) 14_557 .
O2 Co2 Co1 50.56(16) 2 .
O2 Co2 Co1 50.56(16) 3 .
O2 Co2 Co1 50.56(16) . .
O2 Co2 Co1 129.44(16) 13_557 .
O2 Co2 Co1 129.44(16) 15_557 .
O2 Co2 Co1 50.56(16) 14_557 13_557
O2 Co2 Co1 129.44(16) 2 13_557
O2 Co2 Co1 129.44(16) 3 13_557
O2 Co2 Co1 129.44(16) . 13_557
O2 Co2 Co1 50.56(16) 13_557 13_557
O2 Co2 Co1 50.56(16) 15_557 13_557
Co1 Co2 Co1 180.0 . 13_557
O2 Co2 Ba3 56.341(18) 14_557 13_657
O2 Co2 Ba3 123.659(18) 2 13_657
O2 Co2 Ba3 123.659(18) 3 13_657
O2 Co2 Ba3 56.35(16) . 13_657
O2 Co2 Ba3 123.65(16) 13_557 13_657
O2 Co2 Ba3 56.341(18) 15_557 13_657
Co1 Co2 Ba3 106.912(12) . 13_657
Co1 Co2 Ba3 73.088(12) 13_557 13_657
O2 Co2 Ba3 56.341(16) 14_557 13_557
O2 Co2 Ba3 123.659(16) 2 13_557
O2 Co2 Ba3 56.35(16) 3 13_557
O2 Co2 Ba3 123.659(18) . 13_557
O2 Co2 Ba3 56.341(18) 13_557 13_557
O2 Co2 Ba3 123.65(16) 15_557 13_557
Co1 Co2 Ba3 106.912(12) . 13_557
Co1 Co2 Ba3 73.088(12) 13_557 13_557
Ba3 Co2 Ba3 111.904(11) 13_657 13_557
O2 Co2 Ba3 123.659(18) 14_557 1_455
O2 Co2 Ba3 56.341(18) 2 1_455
O2 Co2 Ba3 56.341(18) 3 1_455
O2 Co2 Ba3 123.65(16) . 1_455
O2 Co2 Ba3 56.35(16) 13_557 1_455
O2 Co2 Ba3 123.659(18) 15_557 1_455
Co1 Co2 Ba3 73.088(12) . 1_455
Co1 Co2 Ba3 106.912(12) 13_557 1_455
Ba3 Co2 Ba3 180.00(2) 13_657 1_455
Ba3 Co2 Ba3 68.096(11) 13_557 1_455
O2 Co2 Ba3 123.659(16) 14_557 .
O2 Co2 Ba3 56.341(16) 2 .
O2 Co2 Ba3 123.65(16) 3 .
O2 Co2 Ba3 56.341(17) . .
O2 Co2 Ba3 123.659(18) 13_557 .
O2 Co2 Ba3 56.35(16) 15_557 .
Co1 Co2 Ba3 73.088(12) . .
Co1 Co2 Ba3 106.912(12) 13_557 .
Ba3 Co2 Ba3 68.096(11) 13_657 .
Ba3 Co2 Ba3 180.0 13_557 .
Ba3 Co2 Ba3 111.904(11) 1_455 .
O1 Co3 O1 106.69(19) 3_665 2_655
O1 Co3 O1 106.69(19) 3_665 .
O1 Co3 O1 106.69(19) 2_655 .
O1 Co3 O3 96.9(4) 3_665 1_556
O1 Co3 O3 139.6(8) 2_655 1_556
O1 Co3 O3 96.9(5) . 1_556
O1 Co3 O3 96.9(4) 3_665 3_666
O1 Co3 O3 96.9(5) 2_655 3_666
O1 Co3 O3 139.6(8) . 3_666
O3 Co3 O3 47.2(12) 1_556 3_666
O1 Co3 O3 139.6(7) 3_665 2_656
O1 Co3 O3 96.9(5) 2_655 2_656
O1 Co3 O3 96.9(5) . 2_656
O3 Co3 O3 47.2(12) 1_556 2_656
O3 Co3 O3 47.2(12) 3_666 2_656
O1 Co3 Ba3 67.88(17) 3_665 .
O1 Co3 Ba3 67.88(18) 2_655 .
O1 Co3 Ba3 67.88(17) . .
O3 Co3 Ba3 152.5(7) 1_556 .
O3 Co3 Ba3 152.5(7) 3_666 .
O3 Co3 Ba3 152.5(7) 2_656 .
O1 Co3 Ba2 56.42(2) 3_665 1_545
O1 Co3 Ba2 56.42(2) 2_655 1_545
O1 Co3 Ba2 140.85(19) . 1_545
O3 Co3 Ba2 118.7(2) 1_556 1_545
O3 Co3 Ba2 79.5(7) 3_666 1_545
O3 Co3 Ba2 118.7(2) 2_656 1_545
Ba3 Co3 Ba2 72.97(3) . 1_545
O1 Co3 Ba2 56.42(2) 3_665 1_655
O1 Co3 Ba2 140.85(19) 2_655 1_655
O1 Co3 Ba2 56.42(2) . 1_655
O3 Co3 Ba2 79.5(7) 1_556 1_655
O3 Co3 Ba2 118.7(2) 3_666 1_655
O3 Co3 Ba2 118.7(2) 2_656 1_655
Ba3 Co3 Ba2 72.97(3) . 1_655
Ba2 Co3 Ba2 111.80(3) 1_545 1_655
O1 Co3 Ba2 140.85(18) 3_665 .
O1 Co3 Ba2 56.42(2) 2_655 .
O1 Co3 Ba2 56.42(2) . .
O3 Co3 Ba2 118.7(2) 1_556 .
O3 Co3 Ba2 118.7(2) 3_666 .
O3 Co3 Ba2 79.5(7) 2_656 .
Ba3 Co3 Ba2 72.97(3) . .
Ba2 Co3 Ba2 111.80(3) 1_545 .
Ba2 Co3 Ba2 111.80(3) 1_655 .
O1 Co3 Ba1 48.89(17) 3_665 1_656
O1 Co3 Ba1 125.67(5) 2_655 1_656
O1 Co3 Ba1 125.67(5) . 1_656
O3 Co3 Ba1 52.72(17) 1_556 1_656
O3 Co3 Ba1 52.72(17) 3_666 1_656
O3 Co3 Ba1 90.7(7) 2_656 1_656
Ba3 Co3 Ba1 116.77(3) . 1_656
Ba2 Co3 Ba1 72.845(10) 1_545 1_656
Ba2 Co3 Ba1 72.845(10) 1_655 1_656
Ba2 Co3 Ba1 170.26(5) . 1_656
O1 Co3 Ba1 125.67(5) 3_665 1_666
O1 Co3 Ba1 125.67(5) 2_655 1_666
O1 Co3 Ba1 48.89(17) . 1_666
O3 Co3 Ba1 52.72(15) 1_556 1_666
O3 Co3 Ba1 90.7(7) 3_666 1_666
O3 Co3 Ba1 52.72(16) 2_656 1_666
Ba3 Co3 Ba1 116.77(3) . 1_666
Ba2 Co3 Ba1 170.26(5) 1_545 1_666
Ba2 Co3 Ba1 72.845(10) 1_655 1_666
Ba2 Co3 Ba1 72.845(10) . 1_666
Ba1 Co3 Ba1 101.29(3) 1_656 1_666
Co3 O1 Co1 167.8(3) . 1_665
Co3 O1 Ba1 102.1(2) . 1_666
Co1 O1 Ba1 90.2(2) 1_665 1_666
Co3 O1 Ba2 91.47(12) . 1_655
Co1 O1 Ba2 87.23(11) 1_665 1_655
Ba1 O1 Ba2 95.83(11) 1_666 1_655
Co3 O1 Ba2 91.47(12) . .
Co1 O1 Ba2 87.23(11) 1_665 .
Ba1 O1 Ba2 95.83(11) 1_666 .
Ba2 O1 Ba2 167.1(2) 1_655 .
Co3 O1 Ba3 78.9(2) . .
Co1 O1 Ba3 88.89(18) 1_665 .
Ba1 O1 Ba3 179.0(2) 1_666 .
Ba2 O1 Ba3 84.12(11) 1_655 .
Ba2 O1 Ba3 84.12(11) . .
Co2 O2 Co1 80.9(2) . .
Co2 O2 Ba2 170.9(3) . 1_545
Co1 O2 Ba2 90.06(18) . 1_545
Co2 O2 Ba3 90.18(10) . 1_445
Co1 O2 Ba3 95.42(11) . 1_445
Ba2 O2 Ba3 90.68(10) 1_545 1_445
Co2 O2 Ba3 90.18(10) . .
Co1 O2 Ba3 95.42(11) . .
Ba2 O2 Ba3 90.68(10) 1_545 .
Ba3 O2 Ba3 169.1(2) 1_445 .
Co2 O2 Ba3 90.17(18) . 13_657
Co1 O2 Ba3 171.0(3) . 13_657
Ba2 O2 Ba3 98.90(17) 1_545 13_657
Ba3 O2 Ba3 84.54(10) 1_445 13_657
Ba3 O2 Ba3 84.54(10) . 13_657
O3 O3 O3 60.000(9) 3_665 2_655
O3 O3 Co3 66.4(6) 3_665 1_554
O3 O3 Co3 66.4(6) 2_655 1_554
O3 O3 Co3 66.4(6) 3_665 16_557
O3 O3 Co3 66.4(6) 2_655 16_557
Co3 O3 Co3 125.0(14) 1_554 16_557
O3 O3 Ba1 75.3(5) 3_665 1_655
O3 O3 Ba1 135.3(5) 2_655 1_655
Co3 O3 Ba1 97.01(5) 1_554 1_655
Co3 O3 Ba1 97.01(5) 16_557 1_655
O3 O3 Ba1 135.3(5) 3_665 1_665
O3 O3 Ba1 75.3(5) 2_655 1_665
Co3 O3 Ba1 97.01(5) 1_554 1_665
Co3 O3 Ba1 97.01(5) 16_557 1_665
Ba1 O3 Ba1 149.4(9) 1_655 1_665
Ba2 F Ba2 180.0 16_558 .
Ba2 F Ba1 90.0 16_558 1_566
Ba2 F Ba1 90.0 . 1_566
Ba2 F Ba1 90.0 16_558 1_556
Ba2 F Ba1 90.0 . 1_556
Ba1 F Ba1 120.0 1_566 1_556
Ba2 F Ba1 90.0 16_558 1_666
Ba2 F Ba1 90.0 . 1_666
Ba1 F Ba1 120.0 1_566 1_666
Ba1 F Ba1 120.0 1_556 1_666

loop_
_geom_bond_atom_site_label_1
_geom_bond_atom_site_label_2
_geom_bond_distance
_geom_bond_site_symmetry_2
Ba1 O1 2.834(6) 17_657
Ba1 O1 2.834(6) 1_444
Ba1 O1 2.834(5) 18_567
Ba1 O1 2.834(5) 3_564
Ba1 O1 2.834(6) 16_447
Ba1 O1 2.834(6) 2_654
Ba1 O3 2.949(7) 2_545
Ba1 O3 2.949(7) 3_665
Ba1 O3 2.949(7) 1_455
Ba1 O3 2.949(7) 2_655
Ba1 O3 2.949(7) 1_445
Ba1 O3 2.949(7) 3_565
Ba2 F 2.6623(10) .
Ba2 O2 2.750(5) 1_565
Ba2 O2 2.750(5) 2
Ba2 O2 2.750(5) 3_665
Ba2 O1 2.8620(7) 1_455
Ba2 O1 2.8621(7) 3_675
Ba2 O1 2.8620(7) 2_665
Ba2 O1 2.8620(6) 2_655
Ba2 O1 2.8620(7) 3_565
Ba2 O1 2.8620(7) .
Ba2 Co1 3.3729(5) 1_565
Ba2 Co1 3.3729(5) .
Ba3 O2 2.8569(6) 2_655
Ba3 O2 2.8569(6) 3_655
Ba3 O2 2.8569(6) 1_665
Ba3 O2 2.8569(6) .
Ba3 O2 2.8569(5) 3_665
Ba3 O2 2.8569(5) 2
Ba3 O2 2.857(5) 13_657
Ba3 O2 2.857(5) 15_557
Ba3 O2 2.857(5) 14_667
Ba3 O1 3.087(6) 3_665
Ba3 O1 3.087(6) .
Ba3 O1 3.087(6) 2_655
Co1 O1 1.928(6) 2_655
Co1 O1 1.928(6) 1_445
Co1 O1 1.928(6) 3_565
Co1 O2 1.950(6) 3
Co1 O2 1.950(5) .
Co1 O2 1.950(6) 2
Co1 Co2 2.4930(18) .
Co1 Ba2 3.3729(5) 1_545
Co1 Ba2 3.3729(5) 1_445
Co1 Ba1 3.4321(18) 1_556
Co1 Ba3 3.6080(8) 1_455
Co2 O2 1.893(5) 14_557
Co2 O2 1.893(5) 2
Co2 O2 1.893(5) 3
Co2 O2 1.893(5) .
Co2 O2 1.893(5) 13_557
Co2 O2 1.893(5) 15_557
Co2 Co1 2.4930(18) 13_557
Co2 Ba3 3.4323(4) 13_657
Co2 Ba3 3.4323(4) 13_557
Co2 Ba3 3.4323(4) 1_455
Co3 O1 1.826(6) 3_665
Co3 O1 1.826(6) 2_655
Co3 O1 1.826(6) .
Co3 O3 1.868(12) 1_556
Co3 O3 1.868(12) 3_666
Co3 O3 1.868(12) 2_656
Co3 Ba2 3.4344(6) 1_545
Co3 Ba2 3.4344(6) 1_655
Co3 Ba1 3.6780(9) 1_656
Co3 Ba1 3.6780(9) 1_666
O1 Co1 1.928(6) 1_665
O1 Ba1 2.834(5) 1_666
O1 Ba2 2.8621(6) 1_655
O2 Ba2 2.750(5) 1_545
O2 Ba3 2.8569(6) 1_445
O2 Ba3 2.857(5) 13_657
O3 O3 1.49(4) 3_665
O3 O3 1.49(4) 2_655
O3 Co3 1.868(12) 1_554
O3 Co3 1.868(12) 16_557
O3 Ba1 2.949(7) 1_655
O3 Ba1 2.949(7) 1_665
F Ba2 2.6622(10) 16_558
F Ba1 3.2839(3) 1_566
F Ba1 3.2839(3) 1_556
F Ba1 3.2839(3) 1_666
